data_7158698
loop_
_publ_author_name
'Samanta, Surya Kanta'
'Sarkar, Rumpa'
'Sengupta, Utsav'
'Das, Sayan'
'Ganguly, Debabani'
'Hasija, Avantika'
'Chopra, Deepak'
'Bera, Mrinal K.'

_publ_section_title
;
 A direct entry to polycyclic quinoxaline derivatives <i>via</i>
 I<sub>2</sub>-DMSO mediated oxidative decarboxylation of \a-amino acids
 and the subsequent Pictet-Spengler cyclization reaction.
;
_journal_issue 22
_journal_name_full 'Organic &amp; biomolecular chemistry'
_journal_page_first 4650
_journal_page_last 4658
_journal_paper_doi 10.1039/d2ob00503d
_journal_volume 20
_journal_year 2022
_chemical_formula_moiety 'C22 H14 N2 O'
_chemical_formula_sum 'C22 H14 N2 O'
_chemical_formula_weight 322.35
_space_group_crystal_system monoclinic
_space_group_IT_number 14
_space_group_name_Hall '-P 2ybc'
_space_group_name_H-M_alt 'P 1 21/c 1'
_atom_sites_solution_hydrogens geom
_audit_creation_date 2020-03-06
_audit_creation_method
;
Olex2 1.3
(compiled Nov 21 2019 18:26:39 for OlexSys, GUI svn.r6003)
;
_audit_update_record
;
2020-12-07 deposited with the CCDC.	2022-05-16 downloaded from the CCDC.
;
_cell_angle_alpha 90
_cell_angle_beta 90.160(4)
_cell_angle_gamma 90
_cell_formula_units_Z 4
_cell_length_a 3.8833(4)
_cell_length_b 16.3577(13)
_cell_length_c 23.692(2)
_cell_measurement_reflns_used 9896
_cell_measurement_temperature 100.0
_cell_measurement_theta_max 26.72
_cell_measurement_theta_min 2.49
_cell_volume 1505.0(2)
_computing_cell_refinement 'SAINT v8.37A (Bruker, 2015)'
_computing_data_collection 'Bruker APEX2'
_computing_data_reduction 'SAINT v8.37A (Bruker, 2015)'
_computing_molecular_graphics 'Olex2 1.3 (Dolomanov et al., 2009)'
_computing_publication_material 'Olex2 1.3 (Dolomanov et al., 2009)'
_computing_structure_refinement 'SHELXL 2018/3 (Sheldrick, 2015)'
_computing_structure_solution 'SHELXT 2014/5 (Sheldrick, 2014)'
_diffrn_ambient_temperature 100.0
_diffrn_measured_fraction_theta_full 0.999
_diffrn_measured_fraction_theta_max 0.993
_diffrn_measurement_device_type 'Bruker APEX-II CCD'
_diffrn_measurement_method '\f and \w scans'
_diffrn_radiation_type MoK\a
_diffrn_radiation_wavelength 0.71073
_diffrn_reflns_av_R_equivalents 0.1738
_diffrn_reflns_av_unetI/netI 0.0860
_diffrn_reflns_Laue_measured_fraction_full 0.999
_diffrn_reflns_Laue_measured_fraction_max 0.993
_diffrn_reflns_limit_h_max 4
_diffrn_reflns_limit_h_min -4
_diffrn_reflns_limit_k_max 20
_diffrn_reflns_limit_k_min -20
_diffrn_reflns_limit_l_max 30
_diffrn_reflns_limit_l_min -30
_diffrn_reflns_number 38900
_diffrn_reflns_point_group_measured_fraction_full 0.999
_diffrn_reflns_point_group_measured_fraction_max 0.993
_diffrn_reflns_theta_full 25.242
_diffrn_reflns_theta_max 26.896
_diffrn_reflns_theta_min 2.490
_diffrn_source_current 1.0
_diffrn_source_power 0.05
_diffrn_source_voltage 50.0
_diffrn_standards_number 0
_exptl_absorpt_coefficient_mu 0.089
_exptl_absorpt_correction_T_max 0.7454
_exptl_absorpt_correction_T_min 0.6113
_exptl_absorpt_correction_type multi-scan
_exptl_absorpt_process_details
;
SADABS-2014/5 (Bruker,2014/5) was used for absorption correction.
wR2(int) was 0.1618 before and 0.1008 after correction.
The Ratio of minimum to maximum transmission is 0.8201.
The \l/2 correction factor is 0.00150.
;
_exptl_crystal_colour red
_exptl_crystal_density_diffrn 1.423
_exptl_crystal_description rod
_exptl_crystal_F_000 672
_exptl_crystal_size_max 0.804
_exptl_crystal_size_mid 0.159
_exptl_crystal_size_min 0.062
_refine_diff_density_max 0.255
_refine_diff_density_min -0.341
_refine_diff_density_rms 0.067
_refine_ls_extinction_method none
_refine_ls_goodness_of_fit_ref 1.028
_refine_ls_hydrogen_treatment constr
_refine_ls_matrix_type full
_refine_ls_number_parameters 226
_refine_ls_number_reflns 3205
_refine_ls_number_restraints 0
_refine_ls_restrained_S_all 1.028
_refine_ls_R_factor_all 0.1234
_refine_ls_R_factor_gt 0.0609
_refine_ls_shift/su_max 0.000
_refine_ls_shift/su_mean 0.000
_refine_ls_structure_factor_coef Fsqd
_refine_ls_weighting_details 'w=1/[\s^2^(Fo^2^)+(0.0379P)^2^+1.1992P] where P=(Fo^2^+2Fc^2^)/3'
_refine_ls_weighting_scheme calc
_refine_ls_wR_factor_gt 0.1041
_refine_ls_wR_factor_ref 0.1229
_reflns_Friedel_coverage 0.000
_reflns_number_gt 2004
_reflns_number_total 3205
_reflns_threshold_expression 'I > 2\s(I)'
_cod_data_source_file d2ob00503d2.cif
_cod_data_source_block mkb_xrd6
_cod_depositor_comments 'Adding full bibliography for 7158698--7158699.cif.'
_cod_database_code 7158698
_shelx_shelxl_version_number 2018/3
_shelx_space_group_comment
;
The symmetry employed for this shelxl refinement is uniquely defined
by the following loop, which should always be used as a source of
symmetry information in preference to the above space-group names.
They are only intended as comments.
;
_shelx_estimated_absorpt_t_max 0.995
_shelx_estimated_absorpt_t_min 0.932
_olex2_refinement_description
;
1. Fixed Uiso
 At 1.2 times of:
  All C(H) groups
2.a Aromatic/amide H refined with riding coordinates:
 C5(H5), C19(H19), C10(H10), C21(H21), C18(H18), C20(H20), C15(H15), C1(H1),
 C3(H3), C2(H2), C12(H12), C4(H4), C14(H14), C13(H13)
;
_olex2_submission_special_instructions 'No special instructions were received'

loop_
_space_group_symop_operation_xyz
'x, y, z'
'-x, y+1/2, -z+1/2'
'-x, -y, -z'
'x, -y-1/2, z-1/2'

loop_
_atom_site_label
_atom_site_type_symbol
_atom_site_fract_x
_atom_site_fract_y
_atom_site_fract_z
_atom_site_U_iso_or_equiv
_atom_site_adp_type
_atom_site_occupancy
_atom_site_site_symmetry_order
_atom_site_calc_flag
_atom_site_refinement_flags_posn
_atom_site_refinement_flags_adp
_atom_site_refinement_flags_occupancy
_atom_site_disorder_assembly
_atom_site_disorder_group
O1 O 0.4335(5) 0.72703(10) 0.67394(7) 0.0258(5) Uani 1 1 d . . . . .
N2 N 0.7679(5) 0.53210(11) 0.65251(8) 0.0128(4) Uani 1 1 d . . . . .
N1 N 0.6223(5) 0.50912(11) 0.76763(8) 0.0124(4) Uani 1 1 d . . . . .
C17 C 0.8105(6) 0.44884(13) 0.73923(9) 0.0116(5) Uani 1 1 d . . . . .
C9 C 0.5270(6) 0.58234(13) 0.73970(9) 0.0125(5) Uani 1 1 d . . . . .
C22 C 0.8756(6) 0.46249(13) 0.68136(9) 0.0120(5) Uani 1 1 d . . . . .
C16 C 0.5086(6) 0.51449(14) 0.82341(10) 0.0133(5) Uani 1 1 d . . . . .
C5 C 0.3737(6) 0.59911(14) 0.55395(10) 0.0152(5) Uani 1 1 d . . . . .
H5 H 0.310107 0.549652 0.572175 0.018 Uiso 1 1 calc R U . . .
C19 C 1.1132(6) 0.32107(14) 0.73332(10) 0.0152(5) Uani 1 1 d . . . . .
H19 H 1.197917 0.273099 0.751190 0.018 Uiso 1 1 calc R U . . .
C10 C 0.3653(6) 0.63320(14) 0.77724(10) 0.0149(5) Uani 1 1 d . . . . .
H10 H 0.278090 0.686269 0.769398 0.018 Uiso 1 1 calc R U . . .
C8 C 0.6044(6) 0.58847(14) 0.68053(9) 0.0132(5) Uani 1 1 d . . . . .
C21 C 1.0544(6) 0.40317(14) 0.65071(10) 0.0138(5) Uani 1 1 d . . . . .
H21 H 1.097578 0.411875 0.611717 0.017 Uiso 1 1 calc R U . . .
C6 C 0.5002(6) 0.66441(14) 0.58549(10) 0.0133(5) Uani 1 1 d . . . . .
C18 C 0.9370(6) 0.37818(13) 0.76471(10) 0.0139(5) Uani 1 1 d . . . . .
H18 H 0.901539 0.369345 0.803898 0.017 Uiso 1 1 calc R U . . .
C7 C 0.5059(6) 0.66444(14) 0.64847(10) 0.0149(5) Uani 1 1 d . . . . .
C20 C 1.1692(6) 0.33243(14) 0.67592(10) 0.0145(5) Uani 1 1 d . . . . .
H20 H 1.284975 0.291912 0.654406 0.017 Uiso 1 1 calc R U . . .
C15 C 0.5167(6) 0.45846(15) 0.86832(10) 0.0171(6) Uani 1 1 d . . . . .
H15 H 0.611796 0.405376 0.863723 0.020 Uiso 1 1 calc R U . . .
C11 C 0.3521(6) 0.59206(14) 0.82994(10) 0.0144(5) Uani 1 1 d . . . . .
C1 C 0.5992(6) 0.73620(15) 0.55816(10) 0.0174(6) Uani 1 1 d . . . . .
H1 H 0.686422 0.780859 0.579473 0.021 Uiso 1 1 calc R U . . .
C3 C 0.4378(6) 0.67809(15) 0.46915(10) 0.0194(6) Uani 1 1 d . . . . .
H3 H 0.413102 0.682959 0.429388 0.023 Uiso 1 1 calc R U . . .
C2 C 0.5704(6) 0.74249(15) 0.50002(10) 0.0205(6) Uani 1 1 d . . . . .
H2 H 0.641846 0.791036 0.481418 0.025 Uiso 1 1 calc R U . . .
C12 C 0.2171(6) 0.61531(15) 0.88271(10) 0.0169(6) Uani 1 1 d . . . . .
H12 H 0.115249 0.667612 0.887685 0.020 Uiso 1 1 calc R U . . .
C4 C 0.3407(6) 0.60647(15) 0.49589(10) 0.0179(6) Uani 1 1 d . . . . .
H4 H 0.251189 0.562245 0.474387 0.022 Uiso 1 1 calc R U . . .
C14 C 0.3819(6) 0.48315(15) 0.91922(10) 0.0199(6) Uani 1 1 d . . . . .
H14 H 0.388070 0.446406 0.950255 0.024 Uiso 1 1 calc R U . . .
C13 C 0.2355(6) 0.56103(15) 0.92677(10) 0.0196(6) Uani 1 1 d . . . . .
H13 H 0.148429 0.576185 0.962717 0.024 Uiso 1 1 calc R U . . .

loop_
_atom_site_aniso_label
_atom_site_aniso_U_11
_atom_site_aniso_U_22
_atom_site_aniso_U_33
_atom_site_aniso_U_23
_atom_site_aniso_U_13
_atom_site_aniso_U_12
O1 0.0452(12) 0.0148(9) 0.0173(9) -0.0024(8) -0.0019(8) 0.0048(9)
N2 0.0131(11) 0.0120(10) 0.0133(10) 0.0019(8) -0.0020(8) -0.0022(8)
N1 0.0113(10) 0.0144(10) 0.0114(10) 0.0010(8) -0.0007(8) 0.0006(8)
C17 0.0073(12) 0.0129(12) 0.0147(12) -0.0031(10) -0.0022(9) -0.0027(9)
C9 0.0103(12) 0.0117(12) 0.0156(13) 0.0023(10) -0.0031(10) -0.0019(10)
C22 0.0094(12) 0.0132(12) 0.0133(12) -0.0008(10) -0.0026(10) -0.0038(10)
C16 0.0103(12) 0.0167(13) 0.0130(12) -0.0021(10) -0.0010(10) -0.0043(10)
C5 0.0143(13) 0.0142(12) 0.0170(13) 0.0011(10) 0.0005(10) 0.0024(10)
C19 0.0138(13) 0.0104(12) 0.0213(14) 0.0034(10) -0.0021(10) -0.0021(10)
C10 0.0131(13) 0.0145(13) 0.0172(13) -0.0013(10) -0.0021(10) -0.0018(10)
C8 0.0118(12) 0.0140(12) 0.0138(13) -0.0019(10) -0.0044(10) -0.0026(10)
C21 0.0139(13) 0.0162(13) 0.0114(12) -0.0007(10) -0.0001(10) -0.0023(10)
C6 0.0105(12) 0.0134(12) 0.0161(12) 0.0012(10) 0.0009(10) 0.0046(10)
C18 0.0131(13) 0.0148(13) 0.0138(12) 0.0028(10) -0.0041(10) -0.0028(10)
C7 0.0130(13) 0.0150(13) 0.0166(13) -0.0022(11) -0.0023(10) -0.0016(10)
C20 0.0117(13) 0.0134(12) 0.0185(13) -0.0018(10) 0.0005(10) 0.0010(10)
C15 0.0155(13) 0.0183(13) 0.0174(13) 0.0000(10) 0.0000(10) -0.0012(10)
C11 0.0100(12) 0.0180(13) 0.0152(12) -0.0013(10) -0.0043(10) -0.0038(10)
C1 0.0155(13) 0.0171(13) 0.0197(14) -0.0007(11) -0.0005(11) 0.0015(11)
C3 0.0193(14) 0.0269(15) 0.0121(13) 0.0034(11) 0.0022(11) 0.0068(12)
C2 0.0193(14) 0.0179(13) 0.0242(15) 0.0095(11) 0.0034(11) 0.0012(11)
C12 0.0129(13) 0.0208(13) 0.0170(13) -0.0066(11) -0.0003(10) -0.0019(10)
C4 0.0192(14) 0.0204(14) 0.0141(13) -0.0032(10) -0.0029(10) 0.0051(11)
C14 0.0206(14) 0.0262(15) 0.0129(13) 0.0023(11) -0.0009(11) -0.0032(12)
C13 0.0188(14) 0.0277(15) 0.0123(13) -0.0035(11) 0.0021(10) -0.0032(11)

loop_
_atom_type_symbol
_atom_type_description
_atom_type_scat_dispersion_real
_atom_type_scat_dispersion_imag
_atom_type_scat_source
C C 0.0033 0.0016 'International Tables Vol C Tables 4.2.6.8 and 6.1.1.4'
H H 0.0000 0.0000 'International Tables Vol C Tables 4.2.6.8 and 6.1.1.4'
N N 0.0061 0.0033 'International Tables Vol C Tables 4.2.6.8 and 6.1.1.4'
O O 0.0106 0.0060 'International Tables Vol C Tables 4.2.6.8 and 6.1.1.4'

loop_
_geom_angle_atom_site_label_1
_geom_angle_atom_site_label_2
_geom_angle_atom_site_label_3
_geom_angle
_geom_angle_site_symmetry_1
_geom_angle_site_symmetry_3
_geom_angle_publ_flag
C8 N2 C22 118.38(19) . . ?
C17 N1 C9 120.45(18) . . ?
C16 N1 C17 131.70(19) . . ?
C16 N1 C9 107.79(18) . . ?
N1 C17 C22 116.7(2) . . ?
C18 C17 N1 124.0(2) . . ?
C18 C17 C22 119.2(2) . . ?
N1 C9 C8 117.3(2) . . ?
C10 C9 N1 109.24(19) . . ?
C10 C9 C8 133.4(2) . . ?
N2 C22 C17 123.5(2) . . ?
N2 C22 C21 117.5(2) . . ?
C21 C22 C17 119.0(2) . . ?
N1 C16 C15 132.0(2) . . ?
N1 C16 C11 107.3(2) . . ?
C15 C16 C11 120.7(2) . . ?
C6 C5 H5 120.1 . . ?
C4 C5 H5 120.1 . . ?
C4 C5 C6 119.8(2) . . ?
C18 C19 H19 119.4 . . ?
C18 C19 C20 121.1(2) . . ?
C20 C19 H19 119.4 . . ?
C9 C10 H10 126.2 . . ?
C9 C10 C11 107.5(2) . . ?
C11 C10 H10 126.2 . . ?
N2 C8 C9 123.4(2) . . ?
N2 C8 C7 116.8(2) . . ?
C9 C8 C7 119.7(2) . . ?
C22 C21 H21 119.4 . . ?
C20 C21 C22 121.3(2) . . ?
C20 C21 H21 119.4 . . ?
C5 C6 C7 122.8(2) . . ?
C5 C6 C1 119.6(2) . . ?
C1 C6 C7 117.4(2) . . ?
C17 C18 H18 119.9 . . ?
C19 C18 C17 120.3(2) . . ?
C19 C18 H18 119.9 . . ?
O1 C7 C8 120.1(2) . . ?
O1 C7 C6 119.4(2) . . ?
C6 C7 C8 120.5(2) . . ?
C19 C20 H20 120.5 . . ?
C21 C20 C19 119.1(2) . . ?
C21 C20 H20 120.5 . . ?
C16 C15 H15 121.2 . . ?
C14 C15 C16 117.7(2) . . ?
C14 C15 H15 121.2 . . ?
C16 C11 C10 108.2(2) . . ?
C12 C11 C16 120.0(2) . . ?
C12 C11 C10 131.8(2) . . ?
C6 C1 H1 119.9 . . ?
C2 C1 C6 120.1(2) . . ?
C2 C1 H1 119.9 . . ?
C2 C3 H3 119.8 . . ?
C2 C3 C4 120.3(2) . . ?
C4 C3 H3 119.8 . . ?
C1 C2 H2 120.0 . . ?
C3 C2 C1 119.9(2) . . ?
C3 C2 H2 120.0 . . ?
C11 C12 H12 120.6 . . ?
C13 C12 C11 118.8(2) . . ?
C13 C12 H12 120.6 . . ?
C5 C4 H4 119.9 . . ?
C3 C4 C5 120.2(2) . . ?
C3 C4 H4 119.9 . . ?
C15 C14 H14 118.9 . . ?
C15 C14 C13 122.1(2) . . ?
C13 C14 H14 118.9 . . ?
C12 C13 C14 120.6(2) . . ?
C12 C13 H13 119.7 . . ?
C14 C13 H13 119.7 . . ?

loop_
_geom_bond_atom_site_label_1
_geom_bond_atom_site_label_2
_geom_bond_distance
_geom_bond_site_symmetry_2
_geom_bond_publ_flag
O1 C7 1.222(3) . ?
N2 C22 1.392(3) . ?
N2 C8 1.302(3) . ?
N1 C17 1.401(3) . ?
N1 C9 1.417(3) . ?
N1 C16 1.397(3) . ?
C17 C22 1.413(3) . ?
C17 C18 1.393(3) . ?
C9 C10 1.371(3) . ?
C9 C8 1.438(3) . ?
C22 C21 1.398(3) . ?
C16 C15 1.405(3) . ?
C16 C11 1.416(3) . ?
C5 H5 0.9500 . ?
C5 C6 1.392(3) . ?
C5 C4 1.387(3) . ?
C19 H19 0.9500 . ?
C19 C18 1.377(3) . ?
C19 C20 1.390(3) . ?
C10 H10 0.9500 . ?
C10 C11 1.420(3) . ?
C8 C7 1.505(3) . ?
C21 H21 0.9500 . ?
C21 C20 1.376(3) . ?
C6 C7 1.492(3) . ?
C6 C1 1.395(3) . ?
C18 H18 0.9500 . ?
C20 H20 0.9500 . ?
C15 H15 0.9500 . ?
C15 C14 1.376(3) . ?
C11 C12 1.409(3) . ?
C1 H1 0.9500 . ?
C1 C2 1.385(3) . ?
C3 H3 0.9500 . ?
C3 C2 1.381(3) . ?
C3 C4 1.385(3) . ?
C2 H2 0.9500 . ?
C12 H12 0.9500 . ?
C12 C13 1.372(3) . ?
C4 H4 0.9500 . ?
C14 H14 0.9500 . ?
C14 C13 1.407(3) . ?
C13 H13 0.9500 . ?

loop_
_geom_torsion_atom_site_label_1
_geom_torsion_atom_site_label_2
_geom_torsion_atom_site_label_3
_geom_torsion_atom_site_label_4
_geom_torsion
_geom_torsion_site_symmetry_1
_geom_torsion_site_symmetry_2
_geom_torsion_site_symmetry_3
_geom_torsion_site_symmetry_4
_geom_torsion_publ_flag
N2 C22 C21 C20 -179.8(2) . . . . ?
N2 C8 C7 O1 -161.5(2) . . . . ?
N2 C8 C7 C6 17.7(3) . . . . ?
N1 C17 C22 N2 1.0(3) . . . . ?
N1 C17 C22 C21 -178.3(2) . . . . ?
N1 C17 C18 C19 178.5(2) . . . . ?
N1 C9 C10 C11 -0.7(3) . . . . ?
N1 C9 C8 N2 -2.9(3) . . . . ?
N1 C9 C8 C7 179.3(2) . . . . ?
N1 C16 C15 C14 179.7(2) . . . . ?
N1 C16 C11 C10 1.2(3) . . . . ?
N1 C16 C11 C12 -179.0(2) . . . . ?
C17 N1 C9 C10 -176.2(2) . . . . ?
C17 N1 C9 C8 5.4(3) . . . . ?
C17 N1 C16 C15 -6.7(4) . . . . ?
C17 N1 C16 C11 175.6(2) . . . . ?
C17 C22 C21 C20 -0.4(3) . . . . ?
C9 N1 C17 C22 -4.5(3) . . . . ?
C9 N1 C17 C18 174.8(2) . . . . ?
C9 N1 C16 C15 176.0(2) . . . . ?
C9 N1 C16 C11 -1.6(2) . . . . ?
C9 C10 C11 C16 -0.3(3) . . . . ?
C9 C10 C11 C12 179.9(2) . . . . ?
C9 C8 C7 O1 16.5(3) . . . . ?
C9 C8 C7 C6 -164.4(2) . . . . ?
C22 N2 C8 C9 -0.5(3) . . . . ?
C22 N2 C8 C7 177.39(19) . . . . ?
C22 C17 C18 C19 -2.2(3) . . . . ?
C22 C21 C20 C19 -1.7(3) . . . . ?
C16 N1 C17 C22 178.6(2) . . . . ?
C16 N1 C17 C18 -2.1(4) . . . . ?
C16 N1 C9 C10 1.4(3) . . . . ?
C16 N1 C9 C8 -177.04(19) . . . . ?
C16 C15 C14 C13 0.9(4) . . . . ?
C16 C11 C12 C13 -1.1(3) . . . . ?
C5 C6 C7 O1 -140.0(2) . . . . ?
C5 C6 C7 C8 40.9(3) . . . . ?
C5 C6 C1 C2 0.2(3) . . . . ?
C10 C9 C8 N2 179.1(2) . . . . ?
C10 C9 C8 C7 1.3(4) . . . . ?
C10 C11 C12 C13 178.7(2) . . . . ?
C8 N2 C22 C17 1.4(3) . . . . ?
C8 N2 C22 C21 -179.2(2) . . . . ?
C8 C9 C10 C11 177.4(2) . . . . ?
C6 C5 C4 C3 0.9(4) . . . . ?
C6 C1 C2 C3 1.2(4) . . . . ?
C18 C17 C22 N2 -178.3(2) . . . . ?
C18 C17 C22 C21 2.4(3) . . . . ?
C18 C19 C20 C21 1.9(4) . . . . ?
C7 C6 C1 C2 -174.3(2) . . . . ?
C20 C19 C18 C17 0.1(3) . . . . ?
C15 C16 C11 C10 -176.8(2) . . . . ?
C15 C16 C11 C12 3.1(3) . . . . ?
C15 C14 C13 C12 1.0(4) . . . . ?
C11 C16 C15 C14 -2.9(3) . . . . ?
C11 C12 C13 C14 -0.9(4) . . . . ?
C1 C6 C7 O1 34.3(3) . . . . ?
C1 C6 C7 C8 -144.8(2) . . . . ?
C2 C3 C4 C5 0.5(4) . . . . ?
C4 C5 C6 C7 172.9(2) . . . . ?
C4 C5 C6 C1 -1.3(3) . . . . ?
C4 C3 C2 C1 -1.5(4) . . . . ?
